data_7158855
loop_
_publ_author_name
'Turmanov, Rakhymzhan A.'
'Smolobochkin, Andrey V.'
'Gazizov, Almir S.'
'Rizbayeva, Tanzilya S.'
'Zapylkin, Danil D.'
'Voronina, Julia K.'
'Voloshina, Alexandra D.'
'Syakaev, Victor V.'
'Kurenkov, Alexey V.'
'Burilov, Alexander R.'
'Pudovik, Michail A.'

_publ_section_title
;
 Enamine-mediated Mannich reaction of cyclic N,O-acetals and amido
 acetals: the multigram synthesis of pyrrolidine alkaloid precursors
;
_journal_name_full 'Organic &amp; Biomolecular Chemistry'
_journal_paper_doi 10.1039/D2OB01276F
_journal_year 2022
_chemical_formula_moiety 'C13 H16 Cl N O3 S'
_chemical_formula_sum 'C13 H16 Cl N O3 S'
_chemical_formula_weight 301.78
_space_group_crystal_system monoclinic
_space_group_IT_number 14
_space_group_name_Hall '-P 2yn'
_space_group_name_H-M_alt 'P 1 21/n 1'
_atom_sites_solution_hydrogens geom
_audit_creation_date 2022-05-23
_audit_creation_method
;
Olex2 1.3
(compiled 2020.11.12 svn.r5f609507 for OlexSys, GUI svn.r6408)
;
_audit_update_record
;
2022-05-26 deposited with the CCDC.	2022-08-25 downloaded from the CCDC.
;
_cell_angle_alpha 90
_cell_angle_beta 103.848(2)
_cell_angle_gamma 90
_cell_formula_units_Z 4
_cell_length_a 7.4433(4)
_cell_length_b 23.3631(13)
_cell_length_c 8.2238(4)
_cell_measurement_reflns_used 7755
_cell_measurement_temperature 120.0
_cell_measurement_theta_max 30.56
_cell_measurement_theta_min 2.70
_cell_volume 1388.54(13)
_computing_cell_refinement 'SAINT V8.40A (Bruker, 2019)'
_computing_data_reduction 'SAINT V8.40A (Bruker, 2019)'
_computing_molecular_graphics 'Olex2 1.3 (Dolomanov et al., 2009)'
_computing_publication_material 'Olex2 1.3 (Dolomanov et al., 2009)'
_computing_structure_refinement 'XL  (Sheldrick, 2008)'
_diffrn_ambient_temperature 120.0
_diffrn_measured_fraction_theta_full 0.999
_diffrn_measured_fraction_theta_max 0.998
_diffrn_measurement_device_type 'Bruker APEX-II CCD'
_diffrn_measurement_method '\f and \w scans'
_diffrn_radiation_type MoK\a
_diffrn_radiation_wavelength 0.71073
_diffrn_reflns_av_R_equivalents 0.0357
_diffrn_reflns_av_unetI/netI 0.0337
_diffrn_reflns_Laue_measured_fraction_full 0.999
_diffrn_reflns_Laue_measured_fraction_max 0.998
_diffrn_reflns_limit_h_max 10
_diffrn_reflns_limit_h_min -9
_diffrn_reflns_limit_k_max 31
_diffrn_reflns_limit_k_min -31
_diffrn_reflns_limit_l_max 11
_diffrn_reflns_limit_l_min -9
_diffrn_reflns_number 13717
_diffrn_reflns_point_group_measured_fraction_full 0.999
_diffrn_reflns_point_group_measured_fraction_max 0.998
_diffrn_reflns_theta_full 25.242
_diffrn_reflns_theta_max 28.997
_diffrn_reflns_theta_min 2.696
_diffrn_source_current 1.4
_diffrn_source_power 0.07
_diffrn_source_voltage 50.0
_diffrn_standards_number 0
_exptl_absorpt_coefficient_mu 0.428
_exptl_absorpt_correction_T_max 0.7461
_exptl_absorpt_correction_T_min 0.6103
_exptl_absorpt_correction_type multi-scan
_exptl_absorpt_process_details
;
SADABS-2016/2 (Bruker,2016/2) was used for absorption correction.
wR2(int) was 0.1644 before and 0.0543 after correction.
The Ratio of minimum to maximum transmission is 0.8180.
The \l/2 correction factor is Not present.
;
_exptl_crystal_colour colrless
_exptl_crystal_density_diffrn 1.444
_exptl_crystal_description prizm
_exptl_crystal_F_000 632
_exptl_crystal_size_max 0.12
_exptl_crystal_size_mid 0.11
_exptl_crystal_size_min 0.1
_refine_diff_density_max 0.673
_refine_diff_density_min -0.617
_refine_diff_density_rms 0.055
_refine_ls_extinction_method none
_refine_ls_goodness_of_fit_ref 1.066
_refine_ls_hydrogen_treatment constr
_refine_ls_matrix_type full
_refine_ls_number_parameters 173
_refine_ls_number_reflns 3684
_refine_ls_number_restraints 0
_refine_ls_restrained_S_all 1.066
_refine_ls_R_factor_all 0.0475
_refine_ls_R_factor_gt 0.0387
_refine_ls_shift/su_max 0.001
_refine_ls_shift/su_mean 0.000
_refine_ls_structure_factor_coef Fsqd
_refine_ls_weighting_details 'w=1/[\s^2^(Fo^2^)+(0.0322P)^2^+0.9279P] where P=(Fo^2^+2Fc^2^)/3'
_refine_ls_weighting_scheme calc
_refine_ls_wR_factor_gt 0.0895
_refine_ls_wR_factor_ref 0.0936
_reflns_Friedel_coverage 0.000
_reflns_number_gt 3168
_reflns_number_total 3684
_reflns_threshold_expression 'I > 2\s(I)'
_cod_data_source_file d2ob01276f2.cif
_cod_data_source_block a_a_CCDC3
_cod_database_code 7158855
_shelx_shelxl_version_number 2014/7
_shelx_space_group_comment
;
The symmetry employed for this shelxl refinement is uniquely defined
by the following loop, which should always be used as a source of
symmetry information in preference to the above space-group names.
They are only intended as comments.
;
_shelx_estimated_absorpt_t_max 0.958
_shelx_estimated_absorpt_t_min 0.950
_olex2_refinement_description
;
1. Fixed Uiso
 At 1.2 times of:
  All C(H) groups, All C(H,H) groups
 At 1.5 times of:
  All C(H,H,H) groups
2.a Ternary CH refined with riding coordinates:
 C2(H2)
2.b Secondary CH2 refined with riding coordinates:
 C3(H3A,H3B), C4(H4A,H4B), C5(H5A,H5B), C13(H13A,H13B)
2.c Aromatic/amide H refined with riding coordinates:
 C7(H7), C8(H8), C10(H10), C11(H11)
2.d Idealised Me refined as rotating group:
 C15(H15A,H15B,H15C)
;
_olex2_submission_special_instructions 'No special instructions were received'

loop_
_space_group_symop_operation_xyz
'x, y, z'
'-x+1/2, y+1/2, -z+1/2'
'-x, -y, -z'
'x-1/2, -y-1/2, z-1/2'

loop_
_atom_site_label
_atom_site_type_symbol
_atom_site_fract_x
_atom_site_fract_y
_atom_site_fract_z
_atom_site_U_iso_or_equiv
_atom_site_adp_type
_atom_site_occupancy
_atom_site_site_symmetry_order
_atom_site_calc_flag
_atom_site_refinement_flags_posn
_atom_site_refinement_flags_adp
_atom_site_refinement_flags_occupancy
_atom_site_disorder_assembly
_atom_site_disorder_group
Cl12 Cl 0.27311(8) 0.51547(2) 1.24213(7) 0.04488(15) Uani 1 1 d . . . . .
S1 S 0.31512(5) 0.68015(2) 0.65204(4) 0.01825(10) Uani 1 1 d . . . . .
O1 O 0.24345(16) 0.73444(5) 0.68942(14) 0.0237(2) Uani 1 1 d . . . . .
O2 O 0.23284(16) 0.65130(5) 0.49802(14) 0.0259(3) Uani 1 1 d . . . . .
O3 O 0.7587(2) 0.55677(6) 0.42091(19) 0.0448(4) Uani 1 1 d . . . . .
N1 N 0.53109(18) 0.69041(6) 0.65533(16) 0.0190(3) Uani 1 1 d . . . . .
C2 C 0.6409(2) 0.64182(7) 0.60969(19) 0.0183(3) Uani 1 1 d . . . . .
H2 H 0.5672 0.6056 0.5967 0.022 Uiso 1 1 calc R U . . .
C3 C 0.8058(2) 0.63787(8) 0.7608(2) 0.0265(4) Uani 1 1 d . . . . .
H3A H 0.9157 0.6220 0.7286 0.032 Uiso 1 1 calc R U . . .
H3B H 0.7765 0.6136 0.8498 0.032 Uiso 1 1 calc R U . . .
C4 C 0.8383(2) 0.69996(8) 0.8188(2) 0.0278(4) Uani 1 1 d . . . . .
H4A H 0.9097 0.7020 0.9368 0.033 Uiso 1 1 calc R U . . .
H4B H 0.9051 0.7214 0.7476 0.033 Uiso 1 1 calc R U . . .
C5 C 0.6434(2) 0.72315(7) 0.7996(2) 0.0252(3) Uani 1 1 d . . . . .
H5A H 0.5990 0.7163 0.9022 0.030 Uiso 1 1 calc R U . . .
H5B H 0.6386 0.7647 0.7755 0.030 Uiso 1 1 calc R U . . .
C6 C 0.3041(2) 0.63320(7) 0.81796(19) 0.0187(3) Uani 1 1 d . . . . .
C7 C 0.2995(2) 0.65580(7) 0.97353(19) 0.0207(3) Uani 1 1 d . . . . .
H7 H 0.3027 0.6961 0.9900 0.025 Uiso 1 1 calc R U . . .
C8 C 0.2901(2) 0.61926(7) 1.1047(2) 0.0235(3) Uani 1 1 d . . . . .
H8 H 0.2860 0.6342 1.2113 0.028 Uiso 1 1 calc R U . . .
C9 C 0.2869(3) 0.56056(8) 1.0773(2) 0.0291(4) Uani 1 1 d . . . . .
C10 C 0.2917(3) 0.53802(8) 0.9234(3) 0.0337(4) Uani 1 1 d . . . . .
H10 H 0.2901 0.4977 0.9077 0.040 Uiso 1 1 calc R U . . .
C11 C 0.2991(2) 0.57421(7) 0.7915(2) 0.0274(4) Uani 1 1 d . . . . .
H11 H 0.3006 0.5590 0.6847 0.033 Uiso 1 1 calc R U . . .
C13 C 0.6972(2) 0.65604(7) 0.44816(19) 0.0228(3) Uani 1 1 d . . . . .
H13A H 0.5898 0.6729 0.3676 0.027 Uiso 1 1 calc R U . . .
H13B H 0.7966 0.6852 0.4722 0.027 Uiso 1 1 calc R U . . .
C14 C 0.7644(2) 0.60463(7) 0.3680(2) 0.0239(3) Uani 1 1 d . . . . .
C15 C 0.8352(3) 0.61708(8) 0.2156(2) 0.0298(4) Uani 1 1 d . . . . .
H15A H 0.9106 0.5849 0.1940 0.045 Uiso 1 1 calc R U . . .
H15B H 0.9107 0.6519 0.2343 0.045 Uiso 1 1 calc R U . . .
H15C H 0.7304 0.6226 0.1189 0.045 Uiso 1 1 calc R U . . .

loop_
_atom_site_aniso_label
_atom_site_aniso_U_11
_atom_site_aniso_U_22
_atom_site_aniso_U_33
_atom_site_aniso_U_23
_atom_site_aniso_U_13
_atom_site_aniso_U_12
Cl12 0.0637(4) 0.0307(3) 0.0510(3) 0.0194(2) 0.0350(3) 0.0109(2)
S1 0.01875(18) 0.02083(19) 0.01531(17) 0.00000(13) 0.00437(13) 0.00289(14)
O1 0.0278(6) 0.0223(6) 0.0223(5) 0.0031(4) 0.0089(5) 0.0077(5)
O2 0.0245(6) 0.0338(7) 0.0178(5) -0.0037(5) 0.0016(4) 0.0013(5)
O3 0.0748(11) 0.0261(7) 0.0457(8) 0.0024(6) 0.0384(8) 0.0082(7)
N1 0.0194(6) 0.0193(6) 0.0194(6) -0.0029(5) 0.0067(5) 0.0004(5)
C2 0.0199(7) 0.0189(7) 0.0181(7) -0.0003(5) 0.0084(5) 0.0022(6)
C3 0.0261(8) 0.0317(9) 0.0207(7) -0.0008(6) 0.0037(6) 0.0066(7)
C4 0.0226(8) 0.0359(10) 0.0248(8) -0.0065(7) 0.0055(6) -0.0023(7)
C5 0.0239(8) 0.0252(8) 0.0272(8) -0.0090(6) 0.0075(6) -0.0045(6)
C6 0.0164(7) 0.0193(7) 0.0210(7) 0.0005(6) 0.0060(5) 0.0008(5)
C7 0.0210(7) 0.0194(7) 0.0222(7) -0.0007(6) 0.0061(6) 0.0006(6)
C8 0.0238(8) 0.0254(8) 0.0234(8) 0.0027(6) 0.0096(6) 0.0016(6)
C9 0.0313(9) 0.0254(9) 0.0359(9) 0.0095(7) 0.0185(7) 0.0046(7)
C10 0.0464(11) 0.0166(8) 0.0455(11) 0.0015(7) 0.0253(9) 0.0013(7)
C11 0.0333(9) 0.0218(8) 0.0310(9) -0.0049(7) 0.0156(7) -0.0003(7)
C13 0.0286(8) 0.0229(8) 0.0190(7) 0.0004(6) 0.0100(6) 0.0021(6)
C14 0.0252(8) 0.0271(8) 0.0212(7) -0.0021(6) 0.0090(6) 0.0007(6)
C15 0.0350(10) 0.0343(10) 0.0247(8) -0.0070(7) 0.0163(7) -0.0036(8)

loop_
_atom_type_symbol
_atom_type_description
_atom_type_scat_dispersion_real
_atom_type_scat_dispersion_imag
_atom_type_scat_source
C C 0.0033 0.0016 'International Tables Vol C Tables 4.2.6.8 and 6.1.1.4'
H H 0.0000 0.0000 'International Tables Vol C Tables 4.2.6.8 and 6.1.1.4'
Cl Cl 0.1484 0.1585 'International Tables Vol C Tables 4.2.6.8 and 6.1.1.4'
N N 0.0061 0.0033 'International Tables Vol C Tables 4.2.6.8 and 6.1.1.4'
O O 0.0106 0.0060 'International Tables Vol C Tables 4.2.6.8 and 6.1.1.4'
S S 0.1246 0.1234 'International Tables Vol C Tables 4.2.6.8 and 6.1.1.4'

loop_
_geom_angle_atom_site_label_1
_geom_angle_atom_site_label_2
_geom_angle_atom_site_label_3
_geom_angle
_geom_angle_site_symmetry_1
_geom_angle_site_symmetry_3
_geom_angle_publ_flag
O1 S1 N1 106.47(7) . . ?
O1 S1 C6 107.12(7) . . ?
O2 S1 O1 120.06(7) . . ?
O2 S1 N1 107.24(7) . . ?
O2 S1 C6 107.51(7) . . ?
N1 S1 C6 107.95(7) . . ?
C2 N1 S1 118.85(10) . . ?
C5 N1 S1 117.09(10) . . ?
C5 N1 C2 110.67(12) . . ?
N1 C2 H2 110.5 . . ?
N1 C2 C3 102.84(12) . . ?
N1 C2 C13 109.50(12) . . ?
C3 C2 H2 110.5 . . ?
C13 C2 H2 110.5 . . ?
C13 C2 C3 112.84(14) . . ?
C2 C3 H3A 111.1 . . ?
C2 C3 H3B 111.1 . . ?
C2 C3 C4 103.47(13) . . ?
H3A C3 H3B 109.0 . . ?
C4 C3 H3A 111.1 . . ?
C4 C3 H3B 111.1 . . ?
C3 C4 H4A 111.1 . . ?
C3 C4 H4B 111.1 . . ?
H4A C4 H4B 109.1 . . ?
C5 C4 C3 103.32(14) . . ?
C5 C4 H4A 111.1 . . ?
C5 C4 H4B 111.1 . . ?
N1 C5 C4 103.86(13) . . ?
N1 C5 H5A 111.0 . . ?
N1 C5 H5B 111.0 . . ?
C4 C5 H5A 111.0 . . ?
C4 C5 H5B 111.0 . . ?
H5A C5 H5B 109.0 . . ?
C7 C6 S1 119.34(12) . . ?
C7 C6 C11 120.82(15) . . ?
C11 C6 S1 119.83(12) . . ?
C6 C7 H7 120.1 . . ?
C8 C7 C6 119.81(15) . . ?
C8 C7 H7 120.1 . . ?
C7 C8 H8 120.6 . . ?
C9 C8 C7 118.82(15) . . ?
C9 C8 H8 120.6 . . ?
C8 C9 Cl12 118.25(14) . . ?
C10 C9 Cl12 120.23(14) . . ?
C10 C9 C8 121.51(16) . . ?
C9 C10 H10 120.0 . . ?
C9 C10 C11 119.97(16) . . ?
C11 C10 H10 120.0 . . ?
C6 C11 H11 120.5 . . ?
C10 C11 C6 119.05(16) . . ?
C10 C11 H11 120.5 . . ?
C2 C13 H13A 108.9 . . ?
C2 C13 H13B 108.9 . . ?
H13A C13 H13B 107.7 . . ?
C14 C13 C2 113.34(13) . . ?
C14 C13 H13A 108.9 . . ?
C14 C13 H13B 108.9 . . ?
O3 C14 C13 122.40(15) . . ?
O3 C14 C15 122.15(16) . . ?
C15 C14 C13 115.44(15) . . ?
C14 C15 H15A 109.5 . . ?
C14 C15 H15B 109.5 . . ?
C14 C15 H15C 109.5 . . ?
H15A C15 H15B 109.5 . . ?
H15A C15 H15C 109.5 . . ?
H15B C15 H15C 109.5 . . ?

loop_
_geom_bond_atom_site_label_1
_geom_bond_atom_site_label_2
_geom_bond_distance
_geom_bond_site_symmetry_2
_geom_bond_publ_flag
Cl12 C9 1.7391(18) . ?
S1 O1 1.4375(12) . ?
S1 O2 1.4361(12) . ?
S1 N1 1.6191(14) . ?
S1 C6 1.7677(16) . ?
O3 C14 1.204(2) . ?
N1 C2 1.4982(19) . ?
N1 C5 1.489(2) . ?
C2 H2 1.0000 . ?
C2 C3 1.527(2) . ?
C2 C13 1.522(2) . ?
C3 H3A 0.9900 . ?
C3 H3B 0.9900 . ?
C3 C4 1.528(2) . ?
C4 H4A 0.9900 . ?
C4 H4B 0.9900 . ?
C4 C5 1.521(2) . ?
C5 H5A 0.9900 . ?
C5 H5B 0.9900 . ?
C6 C7 1.392(2) . ?
C6 C11 1.394(2) . ?
C7 H7 0.9500 . ?
C7 C8 1.391(2) . ?
C8 H8 0.9500 . ?
C8 C9 1.389(2) . ?
C9 C10 1.379(3) . ?
C10 H10 0.9500 . ?
C10 C11 1.386(3) . ?
C11 H11 0.9500 . ?
C13 H13A 0.9900 . ?
C13 H13B 0.9900 . ?
C13 C14 1.512(2) . ?
C14 C15 1.499(2) . ?
C15 H15A 0.9800 . ?
C15 H15B 0.9800 . ?
C15 H15C 0.9800 . ?

loop_
_geom_torsion_atom_site_label_1
_geom_torsion_atom_site_label_2
_geom_torsion_atom_site_label_3
_geom_torsion_atom_site_label_4
_geom_torsion
_geom_torsion_site_symmetry_1
_geom_torsion_site_symmetry_2
_geom_torsion_site_symmetry_3
_geom_torsion_site_symmetry_4
_geom_torsion_publ_flag
Cl12 C9 C10 C11 178.75(15) . . . . ?
S1 N1 C2 C3 -125.77(12) . . . . ?
S1 N1 C2 C13 114.02(13) . . . . ?
S1 N1 C5 C4 151.32(12) . . . . ?
S1 C6 C7 C8 179.75(12) . . . . ?
S1 C6 C11 C10 179.57(14) . . . . ?
O1 S1 N1 C2 -176.13(11) . . . . ?
O1 S1 N1 C5 46.61(13) . . . . ?
O1 S1 C6 C7 -22.89(15) . . . . ?
O1 S1 C6 C11 156.71(13) . . . . ?
O2 S1 N1 C2 -46.43(13) . . . . ?
O2 S1 N1 C5 176.31(12) . . . . ?
O2 S1 C6 C7 -153.19(12) . . . . ?
O2 S1 C6 C11 26.41(15) . . . . ?
N1 S1 C6 C7 91.42(13) . . . . ?
N1 S1 C6 C11 -88.99(14) . . . . ?
N1 C2 C3 C4 -33.09(16) . . . . ?
N1 C2 C13 C14 -165.11(13) . . . . ?
C2 N1 C5 C4 10.76(17) . . . . ?
C2 C3 C4 C5 40.37(17) . . . . ?
C2 C13 C14 O3 5.8(3) . . . . ?
C2 C13 C14 C15 -175.54(15) . . . . ?
C3 C2 C13 C14 81.00(18) . . . . ?
C3 C4 C5 N1 -31.20(17) . . . . ?
C5 N1 C2 C3 14.01(16) . . . . ?
C5 N1 C2 C13 -106.20(15) . . . . ?
C6 S1 N1 C2 69.14(12) . . . . ?
C6 S1 N1 C5 -68.12(13) . . . . ?
C6 C7 C8 C9 0.4(2) . . . . ?
C7 C6 C11 C10 -0.8(3) . . . . ?
C7 C8 C9 Cl12 -179.45(13) . . . . ?
C7 C8 C9 C10 -0.3(3) . . . . ?
C8 C9 C10 C11 -0.4(3) . . . . ?
C9 C10 C11 C6 0.9(3) . . . . ?
C11 C6 C7 C8 0.2(2) . . . . ?
C13 C2 C3 C4 84.79(16) . . . . ?
